data_4120865
loop_
_publ_author_name
'Oleg A. Mironov'
'Steven M. Bischof'
'Michael M. Konnick'
'Brian G. Hashiguchi'
'Vadim R. Ziatdinov'
'William A. Goddard'
'M\%arten Ahlquist'
'Roy A. Periana'

_publ_section_title
;
 Using Reduced Catalysts for Oxidation Reactions: Mechanistic Studies of
 the "Periana-Catalytica" System for CH4 Oxidation
;
_journal_name_full 'Journal of the American Chemical Society'
_journal_page_first 14644
_journal_page_last 14658
_journal_paper_doi 10.1021/ja404895z
_journal_volume 135
_journal_year 2013
_chemical_formula_sum 'C9.5 H9 Cl4 N4.5 O Pt'
_chemical_formula_weight 539.10
_chemical_name_systematic
; 
 ? 
;
_space_group_IT_number 60
_symmetry_cell_setting orthorhombic
_symmetry_space_group_name_Hall '-P 2n 2ab'
_symmetry_space_group_name_H-M 'P b c n'
_atom_sites_solution_hydrogens geom
_atom_sites_solution_primary direct
_atom_sites_solution_secondary difmap
_audit_creation_method SHELXL-97
_cell_angle_alpha 90.00
_cell_angle_beta 90.00
_cell_angle_gamma 90.00
_cell_formula_units_Z 8
_cell_length_a 17.908(5)
_cell_length_b 13.152(3)
_cell_length_c 12.165(3)
_cell_measurement_reflns_used 4649
_cell_measurement_temperature 133(2)
_cell_measurement_theta_max 27.46
_cell_measurement_theta_min 2.27
_cell_volume 2865.2(13)
_computing_cell_refinement 'Bruker SMART'
_computing_data_collection 'Bruker SMART'
_computing_data_reduction 'Bruker SAINT'
_computing_molecular_graphics 'Bruker SHELXTL'
_computing_publication_material 'Bruker SHELXTL'
_computing_structure_refinement 'SHELXL-97 (Sheldrick, 1997)'
_computing_structure_solution 'SHELXS-97 (Sheldrick, 1990)'
_diffrn_ambient_temperature 133(2)
_diffrn_measured_fraction_theta_full 0.991
_diffrn_measured_fraction_theta_max 0.991
_diffrn_measurement_device_type 'CCD area detector'
_diffrn_measurement_method 'phi and omega scans'
_diffrn_radiation_monochromator graphite
_diffrn_radiation_source 'fine-focus sealed tube'
_diffrn_radiation_type MoK\a
_diffrn_radiation_wavelength 0.71073
_diffrn_reflns_av_R_equivalents 0.0668
_diffrn_reflns_av_sigmaI/netI 0.0569
_diffrn_reflns_limit_h_max 23
_diffrn_reflns_limit_h_min -22
_diffrn_reflns_limit_k_max 17
_diffrn_reflns_limit_k_min -16
_diffrn_reflns_limit_l_max 15
_diffrn_reflns_limit_l_min -11
_diffrn_reflns_number 16230
_diffrn_reflns_theta_full 27.48
_diffrn_reflns_theta_max 27.48
_diffrn_reflns_theta_min 1.92
_exptl_absorpt_coefficient_mu 10.539
_exptl_absorpt_correction_type none
_exptl_crystal_colour yellow
_exptl_crystal_density_diffrn 2.499
_exptl_crystal_density_meas 0
_exptl_crystal_description prism
_exptl_crystal_F_000 2012
_refine_diff_density_max 1.836
_refine_diff_density_min -1.378
_refine_diff_density_rms 0.220
_refine_ls_extinction_method none
_refine_ls_goodness_of_fit_ref 1.037
_refine_ls_hydrogen_treatment mixed
_refine_ls_matrix_type full
_refine_ls_number_parameters 178
_refine_ls_number_reflns 3258
_refine_ls_number_restraints 0
_refine_ls_restrained_S_all 1.037
_refine_ls_R_factor_all 0.0715
_refine_ls_R_factor_gt 0.0444
_refine_ls_shift/su_max 0.000
_refine_ls_shift/su_mean 0.000
_refine_ls_structure_factor_coef Fsqd
_refine_ls_weighting_details 'calc w=1/[\s^2^(Fo^2^)+(0.0608P)^2^+0.3693P] where P=(Fo^2^+2Fc^2^)/3'
_refine_ls_weighting_scheme calc
_refine_ls_wR_factor_gt 0.1051
_refine_ls_wR_factor_ref 0.1138
_reflns_number_gt 2313
_reflns_number_total 3258
_reflns_threshold_expression >2sigma(I)
_cod_data_source_file ja404895z_si_002.cif
_cod_data_source_block ptcl4m
_cod_original_cell_volume 2865.3(12)
_cod_original_formula_sum 'C9.50 H9 Cl4 N4.50 O Pt'
_cod_database_code 4120865

loop_
_symmetry_equiv_pos_as_xyz
'x, y, z'
'-x+1/2, -y+1/2, z+1/2'
'-x, y, -z+1/2'
'x+1/2, -y+1/2, -z'
'-x, -y, -z'
'x-1/2, y-1/2, -z-1/2'
'x, -y, z-1/2'
'-x-1/2, y-1/2, z'

loop_
_atom_site_label
_atom_site_type_symbol
_atom_site_fract_x
_atom_site_fract_y
_atom_site_fract_z
_atom_site_U_iso_or_equiv
_atom_site_adp_type
_atom_site_occupancy
_atom_site_symmetry_multiplicity
_atom_site_calc_flag
_atom_site_refinement_flags
Pt1 Pt 0.186642(19) 0.15269(2) 0.14830(3) 0.02537(13) Uani 1 1 d .
Cl1 Cl 0.30166(13) 0.21090(19) 0.2067(2) 0.0408(6) Uani 1 1 d .
Cl2 Cl 0.06723(14) 0.09902(18) 0.1012(2) 0.0419(6) Uani 1 1 d .
Cl3 Cl 0.22942(14) 0.12887(16) -0.02792(18) 0.0344(5) Uani 1 1 d .
Cl4 Cl 0.22154(14) -0.01047(15) 0.1906(2) 0.0362(5) Uani 1 1 d .
C1 C 0.1489(6) 0.3490(6) 0.0262(7) 0.038(2) Uani 1 1 d .
H1 H 0.1718 0.3211 -0.0374 0.045 Uiso 1 1 calc R
C2 C 0.1147(5) 0.4445(7) 0.0237(9) 0.044(3) Uani 1 1 d .
H2 H 0.1122 0.4824 -0.0426 0.053 Uiso 1 1 calc R
C3 C 0.0849(6) 0.4820(7) 0.1186(9) 0.045(3) Uani 1 1 d .
H3 H 0.0630 0.5478 0.1169 0.054 Uiso 1 1 calc R
C4 C 0.1159(5) 0.3400(6) 0.2096(7) 0.030(2) Uani 1 1 d .
C5 C 0.1151(5) 0.2763(6) 0.3118(7) 0.0294(19) Uani 1 1 d .
C6 C 0.0841(5) 0.2504(7) 0.4869(9) 0.045(3) Uani 1 1 d .
H6 H 0.0610 0.2724 0.5530 0.054 Uiso 1 1 calc R
C7 C 0.1183(6) 0.1549(7) 0.4854(8) 0.041(2) Uani 1 1 d .
H7 H 0.1199 0.1134 0.5493 0.049 Uiso 1 1 calc R
C8 C 0.1489(5) 0.1239(6) 0.3897(7) 0.030(2) Uani 1 1 d .
H8 H 0.1713 0.0586 0.3850 0.036 Uiso 1 1 calc R
C9 C 0.0513(7) 0.1264(11) 0.8148(11) 0.077(4) Uani 1 1 d .
H9A H 0.0814 0.1741 0.8581 0.115 Uiso 1 1 calc R
H9B H 0.0841 0.0863 0.7671 0.115 Uiso 1 1 calc R
H9C H 0.0242 0.0808 0.8645 0.115 Uiso 1 1 calc R
N5 N 0.0000 0.1809(11) 0.7500 0.056(3) Uani 1 2 d S
C10 C 0.0000 0.289(2) 0.7500 0.094(7) Uani 1 2 d S
O1 O 0.0343(13) 0.3336(17) 0.8189(18) 0.220(10) Uiso 1 1 d .
N1 N 0.1482(4) 0.2977(5) 0.1227(5) 0.0232(15) Uani 1 1 d .
N2 N 0.0848(4) 0.4318(5) 0.2130(6) 0.0364(19) Uani 1 1 d .
N3 N 0.1477(4) 0.1852(5) 0.3007(6) 0.0270(16) Uani 1 1 d .
N4 N 0.0823(4) 0.3118(6) 0.4008(6) 0.0328(17) Uani 1 1 d .

loop_
_atom_site_aniso_label
_atom_site_aniso_U_11
_atom_site_aniso_U_22
_atom_site_aniso_U_33
_atom_site_aniso_U_23
_atom_site_aniso_U_13
_atom_site_aniso_U_12
Pt1 0.0331(2) 0.01551(18) 0.0275(2) -0.00111(12) -0.00001(14) 0.00078(14)
Cl1 0.0455(15) 0.0361(13) 0.0408(14) -0.0030(10) 0.0017(11) -0.0048(11)
Cl2 0.0433(14) 0.0337(12) 0.0487(14) -0.0026(11) -0.0032(11) -0.0024(11)
Cl3 0.0442(14) 0.0273(10) 0.0318(12) -0.0046(9) 0.0034(10) -0.0011(9)
Cl4 0.0482(13) 0.0168(10) 0.0436(13) -0.0002(9) 0.0008(11) 0.0093(10)
C1 0.058(6) 0.026(5) 0.029(5) 0.010(4) -0.001(4) -0.008(4)
C2 0.038(6) 0.031(5) 0.064(7) 0.019(5) -0.002(5) -0.007(4)
C3 0.056(7) 0.017(4) 0.062(7) 0.005(4) -0.004(5) 0.006(4)
C4 0.029(5) 0.021(4) 0.039(5) -0.001(4) -0.003(4) -0.002(4)
C5 0.027(5) 0.022(4) 0.040(5) -0.004(4) -0.001(4) -0.009(4)
C6 0.047(6) 0.041(6) 0.048(6) -0.013(5) 0.005(5) -0.006(5)
C7 0.056(7) 0.040(5) 0.026(5) 0.003(4) -0.005(4) -0.011(5)
C8 0.044(6) 0.018(4) 0.029(5) -0.002(3) -0.008(4) 0.001(4)
C9 0.075(10) 0.089(11) 0.066(9) 0.000(7) 0.018(7) 0.009(8)
N5 0.055(9) 0.066(9) 0.046(8) 0.000 0.007(7) 0.000
C10 0.12(2) 0.109(19) 0.057(13) 0.000 0.052(13) 0.000
N1 0.034(4) 0.010(3) 0.026(4) 0.004(3) -0.003(3) 0.002(3)
N2 0.039(5) 0.017(4) 0.053(5) 0.005(3) 0.006(4) 0.007(3)
N3 0.029(4) 0.016(3) 0.036(4) -0.008(3) 0.002(3) -0.002(3)
N4 0.034(5) 0.031(4) 0.033(4) -0.006(4) 0.003(3) 0.001(3)

loop_
_atom_type_symbol
_atom_type_description
_atom_type_scat_dispersion_real
_atom_type_scat_dispersion_imag
_atom_type_scat_source
C C 0.0033 0.0016 'International Tables Vol C Tables 4.2.6.8 and 6.1.1.4'
H H 0.0000 0.0000 'International Tables Vol C Tables 4.2.6.8 and 6.1.1.4'
N N 0.0061 0.0033 'International Tables Vol C Tables 4.2.6.8 and 6.1.1.4'
O O 0.0106 0.0060 'International Tables Vol C Tables 4.2.6.8 and 6.1.1.4'
Cl Cl 0.1484 0.1585 'International Tables Vol C Tables 4.2.6.8 and 6.1.1.4'
Pt Pt -1.7033 8.3905 'International Tables Vol C Tables 4.2.6.8 and 6.1.1.4'

loop_
_geom_angle_atom_site_label_1
_geom_angle_atom_site_label_2
_geom_angle_atom_site_label_3
_geom_angle
_geom_angle_site_symmetry_1
_geom_angle_site_symmetry_3
N3 Pt1 N1 80.1(3) . .
N3 Pt1 Cl4 94.9(2) . .
N1 Pt1 Cl4 174.50(19) . .
N3 Pt1 Cl3 175.6(2) . .
N1 Pt1 Cl3 95.55(18) . .
Cl4 Pt1 Cl3 89.47(8) . .
N3 Pt1 Cl1 87.4(2) . .
N1 Pt1 Cl1 92.2(2) . .
Cl4 Pt1 Cl1 89.90(9) . .
Cl3 Pt1 Cl1 91.99(8) . .
N3 Pt1 Cl2 88.5(2) . .
N1 Pt1 Cl2 86.3(2) . .
Cl4 Pt1 Cl2 91.25(9) . .
Cl3 Pt1 Cl2 92.04(9) . .
Cl1 Pt1 Cl2 175.82(9) . .
N1 C1 C2 117.5(9) . .
C3 C2 C1 118.6(9) . .
N2 C3 C2 123.6(8) . .
N1 C4 N2 126.0(8) . .
N1 C4 C5 115.5(7) . .
N2 C4 C5 118.5(8) . .
N4 C5 N3 126.4(8) . .
N4 C5 C4 119.3(8) . .
N3 C5 C4 114.4(7) . .
N4 C6 C7 123.3(9) . .
C8 C7 C6 117.4(9) . .
C7 C8 N3 120.4(8) . .
C9 N5 C9 118.7(17) 3_556 .
C9 N5 C10 120.6(9) 3_556 .
C9 N5 C10 120.6(9) . .
O1 C10 O1 121(3) . 3_556
O1 C10 N5 119.3(17) . .
O1 C10 N5 119.3(17) 3_556 .
C4 N1 C1 119.1(7) . .
C4 N1 Pt1 114.5(5) . .
C1 N1 Pt1 126.3(6) . .
C3 N2 C4 115.2(8) . .
C5 N3 C8 117.4(7) . .
C5 N3 Pt1 115.5(6) . .
C8 N3 Pt1 127.1(6) . .
C5 N4 C6 115.1(8) . .

loop_
_geom_bond_atom_site_label_1
_geom_bond_atom_site_label_2
_geom_bond_distance
_geom_bond_site_symmetry_2
Pt1 N3 2.026(7) .
Pt1 N1 2.052(6) .
Pt1 Cl4 2.293(2) .
Pt1 Cl3 2.298(2) .
Pt1 Cl1 2.309(2) .
Pt1 Cl2 2.324(3) .
C1 N1 1.353(10) .
C1 C2 1.398(12) .
C2 C3 1.364(14) .
C3 N2 1.325(12) .
C4 N1 1.327(11) .
C4 N2 1.330(10) .
C4 C5 1.499(12) .
C5 N4 1.318(11) .
C5 N3 1.340(10) .
C6 N4 1.322(12) .
C6 C7 1.398(13) .
C7 C8 1.349(13) .
C8 N3 1.350(11) .
C9 N5 1.408(14) .
N5 C9 1.408(14) 3_556
N5 C10 1.42(3) .
C10 O1 1.19(2) .
C10 O1 1.19(2) 3_556
